data_2003020
loop_
_publ_author_name
'Xue, D. F.'
'Zhang, S. Y.'

_publ_section_title
;
 Structure and Non-linear Optical Properties of \b -Barium Borate
;
_journal_issue 5
_journal_name_full 'Acta Crystallographica Section B'
_journal_page_first 652
_journal_page_last 656
_journal_paper_doi 10.1107/S0108768198004649
_journal_volume 54
_journal_year 1998
_chemical_formula_moiety 'Ba B2 O2'
_chemical_formula_sum 'B2 Ba O2'
_symmetry_cell_setting trigonal
_symmetry_space_group_name_Hall 'R 3'
_symmetry_space_group_name_H-M 'R 3'
_cell_angle_alpha 90
_cell_angle_beta 90
_cell_angle_gamma 120
_cell_formula_units_Z 6
_cell_length_a 12.532
_cell_length_b 12.532
_cell_length_c 12.717
_cell_volume 1729.641
_diffrn_radiation_type 'Mo K\a'
_diffrn_radiation_wavelength 0.710
_cod_data_source_file mu0327.cif
_cod_data_source_block global
_cod_original_formula_sum 'Ba B2 O2'
_cod_database_code 2003020

loop_
_atom_site_label
_atom_site_fract_x
_atom_site_fract_y
_atom_site_fract_z
Ba1 .33004 .02486 .000006
Ba2 .33014 .30632 .50008
B1 .76709 .45495 .03344
B2 .54679 .23537 .52875
B3 .37631 .79704 .12229
B4 .20466 .62433 .62586
O1 .64450 .42820 .03200
O2 .57200 .35501 .53125
O3 .41953 .91340 .12979
O4 .08577 .58052 .63140
O5 .85833 .57103 .02440
O6 .86018 .28979 .52259
O7 .25216 .70754 .12073
O8 .29165 .74946 .62284

loop_
_geom_bond_atom_site_label_1
_geom_bond_atom_site_label_2
_geom_bond_distance
Ba1 O1 2.7985
Ba1 O3 2.7381
Ba1 O3' 2.0531
Ba1 O4 2.8033
Ba1 O5 2.8935
Ba1 O6 2.6268
Ba1 O6' 2.8257
Ba1 O8 2.7451
Ba2 O2 2.8048
Ba2 O3 2.8003
Ba2 O4 2.7324
Ba2 O4' 3.0361
Ba2 O5 2.6119
Ba2 O5' 2.8562
Ba2 O6 2.9310
Ba2 O7 2.7832
B1 O1 1.3993
B1 O1' 1.3625
B1 O5 1.3317
B2 O2 1.3694
B2 O2 1.3609
B2 O6 1.3557
B3 O3 1.2803
B3 O7 1.3907
B3 O7 1.4048
B4 O4 1.3070
B4 O8 1.3926
B4 O8 1.4084
